data_7706447
loop_
_publ_author_name
'Ho, Luong Phong'
'Tamm, Matthias'

_publ_section_title
;
 Stabilization of a bismuth-bismuth double bond by anionic N-heterocyclic
 carbenes.
;
_journal_issue 4
_journal_name_full 'Dalton transactions (Cambridge, England : 2003)'
_journal_page_first 1202
_journal_page_last 1205
_journal_paper_doi 10.1039/d1dt00140j
_journal_volume 50
_journal_year 2021
_chemical_formula_moiety 'C45 H35 B Bi F15 N2, C6 H6'
_chemical_formula_sum 'C51 H41 B Bi F15 N2'
_chemical_formula_weight 1186.65
_chemical_properties_physical Air-sensitive,Moisture-sensitive,Heat-sensitive
_space_group_crystal_system monoclinic
_space_group_IT_number 14
_space_group_name_Hall '-P 2yn'
_space_group_name_H-M_alt 'P 1 21/n 1'
_atom_sites_solution_hydrogens geom
_audit_creation_method SHELXL-2018/3
_audit_update_record
;
2020-12-14 deposited with the CCDC.	2021-01-18 downloaded from the CCDC.
;
_cell_angle_alpha 90
_cell_angle_beta 96.8350(10)
_cell_angle_gamma 90
_cell_formula_units_Z 4
_cell_length_a 15.4427(2)
_cell_length_b 12.47520(10)
_cell_length_c 24.6006(2)
_cell_measurement_reflns_used 102467
_cell_measurement_temperature 100(2)
_cell_measurement_theta_max 31.2690
_cell_measurement_theta_min 1.6230
_cell_volume 4705.64(8)
_computing_cell_refinement 'CrysAlisPro 1.171.40.21a (Rigaku OD, 2018)'
_computing_data_collection 'CrysAlisPro 1.171.40.21a (Rigaku OD, 2018)'
_computing_data_reduction 'CrysAlisPro 1.171.40.21a (Rigaku OD, 2018)'
_computing_publication_material 'OLEX2 v1.2 (O. V. Dolomanov et al., J. Appl. Cryst., 2009, 42, 339-341)'
_computing_structure_refinement 'SHELXL-2018/3 (G. M. Sheldrick, Acta Cryst., 2008, A64, 112-122)'
_computing_structure_solution 'SHELXT-2014/5 (G. M. Sheldrick, Acta Cryst., 2015, A71, 3-8)'
_diffrn_ambient_temperature 100(2)
_diffrn_measured_fraction_theta_full 1.000
_diffrn_measured_fraction_theta_max 0.950
_diffrn_measurement_device_type 'XtaLAB Synergy, Single source at offset/far, HyPix'
_diffrn_measurement_method '\w scans'
_diffrn_radiation_type MoK\a
_diffrn_radiation_wavelength 0.71073
_diffrn_reflns_av_R_equivalents 0.0690
_diffrn_reflns_av_unetI/netI 0.0403
_diffrn_reflns_Laue_measured_fraction_full 1.000
_diffrn_reflns_Laue_measured_fraction_max 0.950
_diffrn_reflns_limit_h_max 25
_diffrn_reflns_limit_h_min -25
_diffrn_reflns_limit_k_max 18
_diffrn_reflns_limit_k_min -20
_diffrn_reflns_limit_l_max 40
_diffrn_reflns_limit_l_min -40
_diffrn_reflns_number 375218
_diffrn_reflns_point_group_measured_fraction_full 1.000
_diffrn_reflns_point_group_measured_fraction_max 0.950
_diffrn_reflns_theta_full 25.242
_diffrn_reflns_theta_max 35.949
_diffrn_reflns_theta_min 1.482
_diffrn_source 'micro-focus sealed X-ray tube'
_exptl_absorpt_coefficient_mu 3.845
_exptl_absorpt_correction_T_max 1.000
_exptl_absorpt_correction_T_min 0.386
_exptl_absorpt_correction_type gaussian
_exptl_absorpt_process_details
;
CrysAlisPro 1.171.40.59a (Rigaku Oxford Diffraction, 2019)
Numerical absorption correction based on gaussian integration over
			a multifaceted crystal model
Empirical absorption correction using spherical harmonics,
 implemented in SCALE3 ABSPACK scaling algorithm.
;
_exptl_crystal_colour 'clear purple'
_exptl_crystal_density_diffrn 1.675
_exptl_crystal_description prism
_exptl_crystal_F_000 2336
_exptl_crystal_size_max 0.419
_exptl_crystal_size_mid 0.127
_exptl_crystal_size_min 0.047
_refine_diff_density_max 4.361
_refine_diff_density_min -1.194
_refine_diff_density_rms 0.186
_refine_ls_extinction_method none
_refine_ls_goodness_of_fit_ref 1.049
_refine_ls_hydrogen_treatment constr
_refine_ls_matrix_type full
_refine_ls_number_parameters 639
_refine_ls_number_reflns 21102
_refine_ls_number_restraints 42
_refine_ls_restrained_S_all 1.051
_refine_ls_R_factor_all 0.0840
_refine_ls_R_factor_gt 0.0556
_refine_ls_shift/su_max 0.003
_refine_ls_shift/su_mean 0.000
_refine_ls_structure_factor_coef Fsqd
_refine_ls_weighting_details 'w=1/[\s^2^(Fo^2^)+(0.0717P)^2^+10.2226P] where P=(Fo^2^+2Fc^2^)/3'
_refine_ls_weighting_scheme calc
_refine_ls_wR_factor_gt 0.1292
_refine_ls_wR_factor_ref 0.1401
_reflns_Friedel_coverage 0.000
_reflns_number_gt 15757
_reflns_number_total 21102
_reflns_threshold_expression 'I > 2\s(I)'
_cod_data_source_file d1dt00140j2.cif
_cod_data_source_block ph101ph
_cod_depositor_comments 'Adding full bibliography for 7706446--7706447.cif.'
_cod_original_sg_symbol_H-M 'P 21/n'
_cod_database_code 7706447
_shelx_shelxl_version_number 2018/3
_shelx_space_group_comment
;
The symmetry employed for this shelxl refinement is uniquely defined
by the following loop, which should always be used as a source of
symmetry information in preference to the above space-group names.
They are only intended as comments.
;
_shelx_estimated_absorpt_t_min 0.296
_shelx_estimated_absorpt_t_max 0.840

loop_
_space_group_symop_operation_xyz
'x, y, z'
'-x+1/2, y+1/2, -z+1/2'
'-x, -y, -z'
'x-1/2, -y-1/2, z-1/2'

loop_
_atom_site_label
_atom_site_type_symbol
_atom_site_fract_x
_atom_site_fract_y
_atom_site_fract_z
_atom_site_U_iso_or_equiv
_atom_site_adp_type
_atom_site_occupancy
_atom_site_site_symmetry_order
_atom_site_calc_flag
_atom_site_refinement_flags_posn
_atom_site_refinement_flags_adp
_atom_site_refinement_flags_occupancy
_atom_site_disorder_assembly
_atom_site_disorder_group
Bi1 Bi 0.47126(2) 0.56740(2) 0.04027(2) 0.02488(4) Uani 1 1 d . . . . .
F1 F 0.53200(13) 0.62625(17) 0.28345(9) 0.0261(4) Uani 1 1 d . . . . .
F15 F 0.70612(13) 0.45811(19) 0.22895(9) 0.0281(4) Uani 1 1 d . . . . .
F6 F 0.38813(14) 0.26758(19) 0.21251(10) 0.0332(5) Uani 1 1 d . . . . .
F11 F 0.56144(15) 0.4146(2) 0.38741(9) 0.0357(5) Uani 1 1 d . . . . .
F14 F 0.84532(14) 0.5270(2) 0.29088(11) 0.0386(5) Uani 1 1 d . . . . .
F2 F 0.42345(18) 0.7492(2) 0.33061(11) 0.0408(6) Uani 1 1 d . . . . .
F5 F 0.36146(15) 0.32269(19) 0.31658(11) 0.0352(5) Uani 1 1 d . . . . .
F10 F 0.63900(17) 0.2313(2) 0.34260(11) 0.0383(5) Uani 1 1 d . . . . .
F13 F 0.84884(16) 0.5388(2) 0.40140(12) 0.0430(6) Uani 1 1 d . . . . .
F4 F 0.26185(16) 0.4455(2) 0.36885(12) 0.0410(6) Uani 1 1 d . . . . .
F7 F 0.3667(2) 0.0577(2) 0.21331(12) 0.0450(7) Uani 1 1 d . . . . .
F3 F 0.28663(17) 0.6611(2) 0.37521(12) 0.0450(6) Uani 1 1 d . . . . .
F12 F 0.70394(18) 0.4832(3) 0.44873(10) 0.0461(7) Uani 1 1 d . . . . .
N2 N 0.55687(17) 0.3566(2) 0.11715(10) 0.0173(4) Uani 1 1 d . . . . .
N1 N 0.50592(16) 0.4841(2) 0.16323(11) 0.0174(4) Uani 1 1 d . . . . .
F9 F 0.6145(3) 0.0250(2) 0.34167(14) 0.0626(9) Uani 1 1 d . . . . .
F8 F 0.4789(3) -0.06815(19) 0.27880(14) 0.0576(9) Uani 1 1 d . . . . .
C2 C 0.53282(19) 0.4046(2) 0.20227(13) 0.0183(5) Uani 1 1 d . . . . .
C3 C 0.5646(2) 0.3255(2) 0.17141(13) 0.0193(5) Uani 1 1 d . . . . .
H3 H 0.588418 0.259282 0.185243 0.023 Uiso 1 1 calc R U . . .
C21 C 0.6634(2) 0.2994(3) 0.05623(13) 0.0202(5) Uani 1 1 d . . . . .
C18 C 0.5370(2) 0.1619(3) 0.00204(14) 0.0233(6) Uani 1 1 d . . . . .
H18 H 0.494949 0.115321 -0.016777 0.028 Uiso 1 1 calc R U . . .
C20 C 0.6816(2) 0.2364(3) 0.01172(14) 0.0240(6) Uani 1 1 d . . . . .
H20 H 0.737973 0.239553 -0.000071 0.029 Uiso 1 1 calc R U . . .
C19 C 0.6191(2) 0.1699(3) -0.01523(14) 0.0254(6) Uani 1 1 d . . . . .
H19 H 0.632339 0.129349 -0.045844 0.030 Uiso 1 1 calc R U . . .
C28 C 0.45247(19) 0.4676(3) 0.29387(13) 0.0209(5) Uani 1 1 d . . . . .
C1 C 0.5200(2) 0.4545(2) 0.11200(13) 0.0188(5) Uani 1 1 d . . . . .
C41 C 0.6292(2) 0.4449(3) 0.36105(15) 0.0258(6) Uani 1 1 d . . . . .
C25 C 0.7345(2) 0.3681(3) 0.08650(14) 0.0225(6) Uani 1 1 d . . . . .
H25 H 0.707058 0.415305 0.112525 0.027 Uiso 1 1 calc R U . . .
C9 C 0.5218(3) 0.6792(3) 0.17167(15) 0.0280(7) Uani 1 1 d . . . . .
C45 C 0.6993(2) 0.4644(3) 0.28292(14) 0.0221(6) Uani 1 1 d . . . . .
C40 C 0.6230(2) 0.4357(2) 0.30433(13) 0.0199(5) Uani 1 1 d . . . . .
C42 C 0.7029(2) 0.4789(3) 0.39419(15) 0.0300(7) Uani 1 1 d . . . . .
C16 C 0.57894(19) 0.2910(2) 0.07197(12) 0.0182(5) Uani 1 1 d . . . . .
C44 C 0.7737(2) 0.5003(3) 0.31469(16) 0.0261(6) Uani 1 1 d . . . . .
C17 C 0.5150(2) 0.2214(2) 0.04674(13) 0.0198(5) Uani 1 1 d . . . . .
C4 C 0.4675(2) 0.5890(3) 0.16993(13) 0.0215(6) Uani 1 1 d . . . . .
C29 C 0.4624(2) 0.5768(3) 0.30088(14) 0.0239(6) Uani 1 1 d . . . . .
C43 C 0.7760(2) 0.5078(3) 0.37025(17) 0.0295(7) Uani 1 1 d . . . . .
C22 C 0.4280(2) 0.2041(3) 0.06833(14) 0.0240(6) Uani 1 1 d . . . . .
H22 H 0.421278 0.261363 0.095971 0.029 Uiso 1 1 calc R U . . .
C34 C 0.5158(2) 0.2642(3) 0.27687(14) 0.0228(6) Uani 1 1 d . . . . .
C5 C 0.3763(2) 0.5961(4) 0.16795(15) 0.0316(8) Uani 1 1 d . . . . .
C33 C 0.3814(2) 0.4276(3) 0.31783(15) 0.0256(6) Uani 1 1 d . . . . .
C30 C 0.4084(2) 0.6436(3) 0.32689(16) 0.0292(7) Uani 1 1 d . . . . .
C39 C 0.5695(3) 0.1953(3) 0.30890(15) 0.0285(7) Uani 1 1 d . . . . .
C35 C 0.4466(2) 0.2113(3) 0.24515(15) 0.0262(6) Uani 1 1 d . . . . .
C36 C 0.4338(3) 0.1024(3) 0.24557(16) 0.0335(8) Uani 1 1 d . . . . .
C13 C 0.6193(3) 0.6739(3) 0.17175(16) 0.0322(8) Uani 1 1 d . . . . .
H13 H 0.636214 0.596658 0.170784 0.039 Uiso 1 1 calc R U . . .
C37 C 0.4898(3) 0.0384(3) 0.27808(18) 0.0388(9) Uani 1 1 d . . . . .
C23 C 0.3503(3) 0.2119(5) 0.02392(18) 0.0435(11) Uani 1 1 d . . . . .
H23A H 0.352105 0.280724 0.004888 0.065 Uiso 1 1 calc R U . . .
H23B H 0.296027 0.206689 0.040708 0.065 Uiso 1 1 calc R U . . .
H23C H 0.352988 0.153255 -0.002336 0.065 Uiso 1 1 calc R U . . .
C10 C 0.3186(2) 0.4979(4) 0.16448(18) 0.0388(9) Uani 1 1 d . . . . .
H10 H 0.355021 0.435865 0.179312 0.047 Uiso 1 1 calc R U . . .
C15 C 0.6703(3) 0.7245(3) 0.22239(17) 0.0358(8) Uani 1 1 d . . . . .
H15A H 0.732958 0.717464 0.220118 0.054 Uiso 1 1 calc R U . . .
H15B H 0.655561 0.687830 0.255311 0.054 Uiso 1 1 calc R U . . .
H15C H 0.655038 0.800543 0.224213 0.054 Uiso 1 1 calc R U . . .
C24 C 0.4307(3) 0.0965(3) 0.0978(2) 0.0371(9) Uani 1 1 d . . . . .
H24A H 0.443637 0.039536 0.072561 0.056 Uiso 1 1 calc R U . . .
H24B H 0.374043 0.082687 0.110623 0.056 Uiso 1 1 calc R U . . .
H24C H 0.476158 0.098112 0.129200 0.056 Uiso 1 1 calc R U . . .
C32 C 0.3272(2) 0.4913(3) 0.34563(16) 0.0296(7) Uani 1 1 d . . . . .
C31 C 0.3402(2) 0.5995(4) 0.34966(17) 0.0327(8) Uani 1 1 d . . . . .
C38 C 0.5578(3) 0.0853(3) 0.30998(18) 0.0378(9) Uani 1 1 d . . . . .
C26 C 0.7787(3) 0.4399(4) 0.04774(18) 0.0395(10) Uani 1 1 d . . . . .
H26A H 0.806673 0.395222 0.022068 0.059 Uiso 1 1 calc R U . . .
H26B H 0.822851 0.484347 0.068966 0.059 Uiso 1 1 calc R U . . .
H26C H 0.734995 0.486103 0.027295 0.059 Uiso 1 1 calc R U . . .
C11 C 0.2812(3) 0.4706(5) 0.1060(2) 0.0471(11) Uani 1 1 d . . . . .
H11A H 0.255378 0.534958 0.087868 0.071 Uiso 1 1 calc R U . . .
H11B H 0.236215 0.415261 0.106555 0.071 Uiso 1 1 calc R U . . .
H11C H 0.327881 0.443843 0.085880 0.071 Uiso 1 1 calc R U . . .
B1 B 0.5300(2) 0.3955(3) 0.26918(14) 0.0190(6) Uani 1 1 d . . . . .
C27 C 0.7997(3) 0.2944(4) 0.1201(2) 0.0432(11) Uani 1 1 d . . . . .
H27A H 0.769482 0.252945 0.145931 0.065 Uiso 1 1 calc R U . . .
H27B H 0.845715 0.337681 0.140321 0.065 Uiso 1 1 calc R U . . .
H27C H 0.825683 0.245300 0.095451 0.065 Uiso 1 1 calc R U . . .
C14 C 0.6475(4) 0.7286(5) 0.12029(19) 0.0570(15) Uani 1 1 d . . . . .
H14A H 0.630037 0.804194 0.119698 0.086 Uiso 1 1 calc R U . . .
H14B H 0.619261 0.692709 0.087421 0.086 Uiso 1 1 calc R U . . .
H14C H 0.710930 0.723645 0.121127 0.086 Uiso 1 1 calc R U . . .
C8 C 0.4818(4) 0.7797(3) 0.17352(19) 0.0477(13) Uani 1 1 d . . . . .
H8 H 0.516505 0.842751 0.175195 0.057 Uiso 1 1 calc R U . . .
C6 C 0.3421(3) 0.7008(4) 0.16981(19) 0.0475(12) Uani 1 1 d . . . . .
H6 H 0.280781 0.709627 0.168801 0.057 Uiso 1 1 calc R U . . .
C12 C 0.2434(3) 0.5097(8) 0.1989(2) 0.072(2) Uani 1 1 d . . . . .
H12A H 0.264700 0.543061 0.234076 0.107 Uiso 1 1 calc R U . . .
H12B H 0.219259 0.438841 0.205452 0.107 Uiso 1 1 calc R U . . .
H12C H 0.197860 0.554831 0.179478 0.107 Uiso 1 1 calc R U . . .
C7 C 0.3928(4) 0.7882(4) 0.1729(2) 0.0596(17) Uani 1 1 d . . . . .
H7 H 0.367037 0.857024 0.174779 0.072 Uiso 1 1 calc R U . . .
C101 C 0.4188(6) 0.3425(8) 0.4813(4) 0.106(3) Uani 1 1 d D U . . .
H101 H 0.380877 0.402631 0.479871 0.127 Uiso 1 1 calc R U . . .
C102 C 0.4054(6) 0.2586(6) 0.4442(3) 0.092(2) Uani 1 1 d D U . . .
H102 H 0.355473 0.264720 0.417810 0.110 Uiso 1 1 calc R U . . .
C103 C 0.4554(6) 0.1668(7) 0.4404(4) 0.106(3) Uani 1 1 d D U . . .
H103 H 0.443996 0.115080 0.412095 0.128 Uiso 1 1 calc R U . . .
C100 C 0.4909(7) 0.3336(11) 0.5207(5) 0.136(4) Uani 1 1 d D U . . .
H100 H 0.506858 0.389872 0.545944 0.164 Uiso 1 1 calc R U . . .
C104 C 0.5237(9) 0.1586(13) 0.4824(5) 0.170(6) Uani 1 1 d D U . . .
H104 H 0.560587 0.097488 0.484407 0.204 Uiso 1 1 calc R U . . .
C105 C 0.5385(10) 0.2390(10) 0.5215(6) 0.167(6) Uani 1 1 d D U . . .
H105 H 0.583913 0.228606 0.550640 0.200 Uiso 1 1 calc R U . . .

loop_
_atom_site_aniso_label
_atom_site_aniso_U_11
_atom_site_aniso_U_22
_atom_site_aniso_U_33
_atom_site_aniso_U_23
_atom_site_aniso_U_13
_atom_site_aniso_U_12
Bi1 0.03142(7) 0.02044(6) 0.02236(6) -0.00015(4) 0.00149(4) 0.00690(5)
F1 0.0268(9) 0.0212(9) 0.0315(10) -0.0031(8) 0.0083(8) -0.0030(7)
F15 0.0201(9) 0.0363(11) 0.0285(10) 0.0021(9) 0.0055(7) -0.0050(8)
F6 0.0250(10) 0.0325(12) 0.0404(12) -0.0034(10) -0.0034(9) -0.0088(9)
F11 0.0277(10) 0.0554(16) 0.0249(10) -0.0027(10) 0.0066(8) -0.0058(10)
F14 0.0184(9) 0.0431(14) 0.0542(15) -0.0001(12) 0.0039(9) -0.0105(9)
F2 0.0494(14) 0.0241(11) 0.0521(15) -0.0098(10) 0.0198(12) 0.0025(10)
F5 0.0296(11) 0.0278(11) 0.0516(14) -0.0087(10) 0.0183(10) -0.0106(9)
F10 0.0426(13) 0.0274(11) 0.0412(13) 0.0068(10) -0.0110(10) 0.0004(10)
F13 0.0257(11) 0.0470(14) 0.0526(16) -0.0197(12) -0.0102(10) -0.0055(10)
F4 0.0268(11) 0.0497(16) 0.0506(15) -0.0124(12) 0.0212(11) -0.0096(10)
F7 0.0548(16) 0.0376(14) 0.0436(14) -0.0120(11) 0.0105(12) -0.0292(12)
F3 0.0354(12) 0.0487(15) 0.0546(16) -0.0210(13) 0.0202(11) 0.0049(11)
F12 0.0400(13) 0.069(2) 0.0275(11) -0.0167(12) -0.0026(10) 0.0006(13)
N2 0.0201(11) 0.0119(10) 0.0200(11) -0.0001(8) 0.0032(8) 0.0029(8)
N1 0.0158(10) 0.0140(11) 0.0225(11) -0.0024(9) 0.0020(8) 0.0022(8)
F9 0.093(3) 0.0248(13) 0.064(2) 0.0111(13) -0.0147(18) 0.0104(15)
F8 0.104(3) 0.0164(11) 0.0530(18) -0.0020(11) 0.0125(18) -0.0146(13)
C2 0.0157(11) 0.0142(12) 0.0251(13) -0.0024(10) 0.0027(10) 0.0003(9)
C3 0.0209(13) 0.0143(12) 0.0229(13) 0.0000(10) 0.0031(10) 0.0003(10)
C21 0.0197(12) 0.0180(13) 0.0231(13) -0.0006(11) 0.0032(10) 0.0007(10)
C18 0.0250(14) 0.0176(13) 0.0273(15) -0.0060(11) 0.0033(11) -0.0031(11)
C20 0.0217(13) 0.0245(15) 0.0269(15) -0.0038(12) 0.0072(11) 0.0016(11)
C19 0.0274(15) 0.0214(15) 0.0279(15) -0.0051(12) 0.0059(12) 0.0015(12)
C28 0.0155(12) 0.0233(14) 0.0240(14) -0.0045(11) 0.0033(10) -0.0020(10)
C1 0.0189(12) 0.0146(12) 0.0227(13) -0.0007(10) 0.0018(10) 0.0026(9)
C41 0.0231(14) 0.0275(17) 0.0266(15) -0.0047(12) 0.0026(11) -0.0004(12)
C25 0.0206(13) 0.0192(14) 0.0277(15) 0.0000(11) 0.0028(11) -0.0038(11)
C9 0.0401(19) 0.0154(14) 0.0263(15) -0.0033(11) -0.0055(13) 0.0031(12)
C45 0.0195(13) 0.0172(13) 0.0294(15) -0.0006(11) 0.0017(11) -0.0013(10)
C40 0.0181(12) 0.0168(13) 0.0247(13) -0.0040(11) 0.0022(10) -0.0016(10)
C42 0.0300(17) 0.0329(19) 0.0252(15) -0.0106(14) -0.0039(12) 0.0023(14)
C16 0.0211(12) 0.0137(12) 0.0205(12) -0.0027(10) 0.0048(10) 0.0006(10)
C44 0.0168(13) 0.0200(14) 0.0414(18) -0.0001(13) 0.0029(12) -0.0022(11)
C17 0.0200(13) 0.0158(13) 0.0240(13) -0.0034(10) 0.0036(10) -0.0015(10)
C4 0.0234(13) 0.0174(13) 0.0230(13) -0.0045(10) 0.0002(11) 0.0063(10)
C29 0.0216(13) 0.0239(15) 0.0269(15) -0.0045(12) 0.0049(11) -0.0012(11)
C43 0.0225(15) 0.0235(16) 0.0403(19) -0.0102(14) -0.0058(13) -0.0002(12)
C22 0.0223(13) 0.0234(15) 0.0266(14) -0.0063(12) 0.0045(11) -0.0041(11)
C34 0.0246(14) 0.0199(14) 0.0249(14) -0.0018(11) 0.0075(11) -0.0034(11)
C5 0.0258(15) 0.041(2) 0.0272(16) -0.0061(15) 0.0012(12) 0.0166(15)
C33 0.0197(13) 0.0253(16) 0.0326(16) -0.0071(13) 0.0072(12) -0.0043(11)
C30 0.0309(17) 0.0260(17) 0.0318(17) -0.0071(13) 0.0080(13) 0.0027(13)
C39 0.0355(17) 0.0208(15) 0.0286(16) 0.0013(13) 0.0014(13) -0.0026(13)
C35 0.0286(15) 0.0218(15) 0.0292(15) -0.0018(12) 0.0073(12) -0.0088(12)
C36 0.044(2) 0.0265(17) 0.0317(18) -0.0079(14) 0.0122(15) -0.0179(16)
C13 0.0392(19) 0.0226(16) 0.0326(17) 0.0010(13) -0.0041(14) -0.0120(14)
C37 0.063(3) 0.0171(15) 0.039(2) -0.0022(15) 0.0156(19) -0.0091(17)
C23 0.0217(16) 0.074(3) 0.0348(19) -0.002(2) 0.0020(14) -0.0082(19)
C10 0.0177(15) 0.059(3) 0.040(2) 0.0076(19) 0.0051(13) 0.0046(16)
C15 0.041(2) 0.0321(19) 0.0325(18) 0.0022(15) -0.0051(15) -0.0134(16)
C24 0.037(2) 0.0236(16) 0.054(2) 0.0011(17) 0.0197(18) -0.0042(15)
C32 0.0190(14) 0.039(2) 0.0328(17) -0.0067(15) 0.0112(12) -0.0039(13)
C31 0.0255(16) 0.038(2) 0.0357(19) -0.0124(16) 0.0087(14) 0.0045(14)
C38 0.058(3) 0.0207(17) 0.0338(19) 0.0058(14) 0.0013(18) 0.0033(16)
C26 0.040(2) 0.044(2) 0.0336(19) 0.0062(17) 0.0007(16) -0.0189(18)
C11 0.040(2) 0.054(3) 0.049(3) -0.012(2) 0.0105(19) -0.008(2)
B1 0.0171(13) 0.0184(14) 0.0220(14) -0.0023(12) 0.0038(11) -0.0014(11)
C27 0.044(2) 0.0291(19) 0.050(2) 0.0048(18) -0.0215(19) -0.0065(17)
C14 0.065(3) 0.073(4) 0.030(2) 0.007(2) -0.005(2) -0.039(3)
C8 0.076(3) 0.0176(17) 0.043(2) -0.0090(16) -0.020(2) 0.0139(18)
C6 0.043(2) 0.055(3) 0.043(2) -0.012(2) -0.0058(18) 0.032(2)
C12 0.0213(19) 0.152(7) 0.042(3) 0.003(4) 0.0045(17) -0.003(3)
C7 0.076(4) 0.039(3) 0.056(3) -0.022(2) -0.025(3) 0.040(3)
C101 0.102(4) 0.115(5) 0.105(5) 0.005(4) 0.028(4) -0.011(4)
C102 0.092(4) 0.107(4) 0.079(4) 0.019(3) 0.023(3) -0.013(4)
C103 0.106(4) 0.123(5) 0.097(4) -0.010(4) 0.039(4) -0.011(4)
C100 0.134(6) 0.145(6) 0.129(6) -0.002(4) 0.013(4) 0.005(4)
C104 0.162(7) 0.174(7) 0.174(7) -0.010(5) 0.027(5) 0.012(5)
C105 0.164(7) 0.172(7) 0.161(7) -0.011(5) 0.003(5) 0.010(5)

loop_
_atom_type_symbol
_atom_type_description
_atom_type_scat_dispersion_real
_atom_type_scat_dispersion_imag
_atom_type_scat_source
C C 0.0033 0.0016 'International Tables Vol C Tables 4.2.6.8 and 6.1.1.4'
H H 0.0000 0.0000 'International Tables Vol C Tables 4.2.6.8 and 6.1.1.4'
B B 0.0013 0.0007 'International Tables Vol C Tables 4.2.6.8 and 6.1.1.4'
Bi Bi -4.1077 10.2566 'International Tables Vol C Tables 4.2.6.8 and 6.1.1.4'
F F 0.0171 0.0103 'International Tables Vol C Tables 4.2.6.8 and 6.1.1.4'
N N 0.0061 0.0033 'International Tables Vol C Tables 4.2.6.8 and 6.1.1.4'

loop_
_geom_angle_atom_site_label_1
_geom_angle_atom_site_label_2
_geom_angle_atom_site_label_3
_geom_angle
_geom_angle_site_symmetry_1
_geom_angle_site_symmetry_3
_geom_angle_publ_flag
C1 Bi1 Bi1 94.11(8) . 3_665 ?
C1 N2 C3 109.4(2) . . ?
C1 N2 C16 125.0(3) . . ?
C3 N2 C16 125.4(2) . . ?
C1 N1 C2 112.1(2) . . ?
C1 N1 C4 117.6(3) . . ?
C2 N1 C4 130.3(3) . . ?
C3 C2 N1 103.0(3) . . ?
C3 C2 B1 123.6(3) . . ?
N1 C2 B1 133.3(3) . . ?
C2 C3 N2 109.7(3) . . ?
C2 C3 H3 125.2 . . ?
N2 C3 H3 125.2 . . ?
C20 C21 C16 116.9(3) . . ?
C20 C21 C25 119.9(3) . . ?
C16 C21 C25 123.2(3) . . ?
C19 C18 C17 121.2(3) . . ?
C19 C18 H18 119.4 . . ?
C17 C18 H18 119.4 . . ?
C19 C20 C21 121.1(3) . . ?
C19 C20 H20 119.5 . . ?
C21 C20 H20 119.5 . . ?
C20 C19 C18 120.6(3) . . ?
C20 C19 H19 119.7 . . ?
C18 C19 H19 119.7 . . ?
C29 C28 C33 112.4(3) . . ?
C29 C28 B1 120.3(3) . . ?
C33 C28 B1 126.5(3) . . ?
N2 C1 N1 105.8(3) . . ?
N2 C1 Bi1 136.0(2) . . ?
N1 C1 Bi1 118.0(2) . . ?
F11 C41 C42 115.6(3) . . ?
F11 C41 C40 119.6(3) . . ?
C42 C41 C40 124.6(3) . . ?
C21 C25 C26 112.1(3) . . ?
C21 C25 C27 108.4(3) . . ?
C26 C25 C27 112.0(3) . . ?
C21 C25 H25 108.1 . . ?
C26 C25 H25 108.1 . . ?
C27 C25 H25 108.1 . . ?
C8 C9 C4 117.0(4) . . ?
C8 C9 C13 118.9(4) . . ?
C4 C9 C13 124.0(3) . . ?
F15 C45 C44 114.8(3) . . ?
F15 C45 C40 121.8(3) . . ?
C44 C45 C40 123.5(3) . . ?
C41 C40 C45 113.4(3) . . ?
C41 C40 B1 119.8(3) . . ?
C45 C40 B1 126.7(3) . . ?
F12 C42 C43 120.2(3) . . ?
F12 C42 C41 120.8(4) . . ?
C43 C42 C41 119.0(3) . . ?
C17 C16 C21 123.4(3) . . ?
C17 C16 N2 118.0(3) . . ?
C21 C16 N2 118.6(3) . . ?
F14 C44 C43 119.4(3) . . ?
F14 C44 C45 120.1(3) . . ?
C43 C44 C45 120.5(3) . . ?
C18 C17 C16 116.8(3) . . ?
C18 C17 C22 120.4(3) . . ?
C16 C17 C22 122.6(3) . . ?
C9 C4 C5 123.0(3) . . ?
C9 C4 N1 118.4(3) . . ?
C5 C4 N1 118.2(3) . . ?
F1 C29 C28 119.4(3) . . ?
F1 C29 C30 114.6(3) . . ?
C28 C29 C30 125.9(3) . . ?
F13 C43 C44 120.8(4) . . ?
F13 C43 C42 120.3(4) . . ?
C44 C43 C42 118.9(3) . . ?
C17 C22 C24 108.5(3) . . ?
C17 C22 C23 113.2(3) . . ?
C24 C22 C23 111.8(3) . . ?
C17 C22 H22 107.7 . . ?
C24 C22 H22 107.7 . . ?
C23 C22 H22 107.7 . . ?
C39 C34 C35 113.0(3) . . ?
C39 C34 B1 126.9(3) . . ?
C35 C34 B1 119.9(3) . . ?
C4 C5 C6 115.7(4) . . ?
C4 C5 C10 122.2(3) . . ?
C6 C5 C10 122.1(4) . . ?
F5 C33 C32 114.7(3) . . ?
F5 C33 C28 121.8(3) . . ?
C32 C33 C28 123.5(3) . . ?
F2 C30 C31 120.3(3) . . ?
F2 C30 C29 120.9(3) . . ?
C31 C30 C29 118.8(4) . . ?
F10 C39 C34 121.6(3) . . ?
F10 C39 C38 114.4(3) . . ?
C34 C39 C38 124.0(4) . . ?
F6 C35 C36 115.9(3) . . ?
F6 C35 C34 120.0(3) . . ?
C36 C35 C34 124.0(4) . . ?
F7 C36 C37 119.5(4) . . ?
F7 C36 C35 120.4(4) . . ?
C37 C36 C35 120.1(4) . . ?
C9 C13 C15 113.6(4) . . ?
C9 C13 C14 111.0(4) . . ?
C15 C13 C14 108.5(3) . . ?
C9 C13 H13 107.8 . . ?
C15 C13 H13 107.8 . . ?
C14 C13 H13 107.8 . . ?
F8 C37 C36 121.1(4) . . ?
F8 C37 C38 120.4(5) . . ?
C36 C37 C38 118.5(4) . . ?
C22 C23 H23A 109.5 . . ?
C22 C23 H23B 109.5 . . ?
H23A C23 H23B 109.5 . . ?
C22 C23 H23C 109.5 . . ?
H23A C23 H23C 109.5 . . ?
H23B C23 H23C 109.5 . . ?
C5 C10 C12 111.9(5) . . ?
C5 C10 C11 112.9(4) . . ?
C12 C10 C11 108.6(4) . . ?
C5 C10 H10 107.7 . . ?
C12 C10 H10 107.7 . . ?
C11 C10 H10 107.7 . . ?
C13 C15 H15A 109.5 . . ?
C13 C15 H15B 109.5 . . ?
H15A C15 H15B 109.5 . . ?
C13 C15 H15C 109.5 . . ?
H15A C15 H15C 109.5 . . ?
H15B C15 H15C 109.5 . . ?
C22 C24 H24A 109.5 . . ?
C22 C24 H24B 109.5 . . ?
H24A C24 H24B 109.5 . . ?
C22 C24 H24C 109.5 . . ?
H24A C24 H24C 109.5 . . ?
H24B C24 H24C 109.5 . . ?
F4 C32 C31 120.1(3) . . ?
F4 C32 C33 119.4(3) . . ?
C31 C32 C33 120.5(3) . . ?
F3 C31 C30 120.7(4) . . ?
F3 C31 C32 120.4(4) . . ?
C30 C31 C32 118.8(3) . . ?
F9 C38 C37 120.1(4) . . ?
F9 C38 C39 119.5(4) . . ?
C37 C38 C39 120.4(4) . . ?
C25 C26 H26A 109.5 . . ?
C25 C26 H26B 109.5 . . ?
H26A C26 H26B 109.5 . . ?
C25 C26 H26C 109.5 . . ?
H26A C26 H26C 109.5 . . ?
H26B C26 H26C 109.5 . . ?
C10 C11 H11A 109.5 . . ?
C10 C11 H11B 109.5 . . ?
H11A C11 H11B 109.5 . . ?
C10 C11 H11C 109.5 . . ?
H11A C11 H11C 109.5 . . ?
H11B C11 H11C 109.5 . . ?
C2 B1 C40 111.8(2) . . ?
C2 B1 C34 101.6(2) . . ?
C40 B1 C34 110.8(3) . . ?
C2 B1 C28 115.5(3) . . ?
C40 B1 C28 105.1(2) . . ?
C34 B1 C28 112.3(2) . . ?
C25 C27 H27A 109.5 . . ?
C25 C27 H27B 109.5 . . ?
H27A C27 H27B 109.5 . . ?
C25 C27 H27C 109.5 . . ?
H27A C27 H27C 109.5 . . ?
H27B C27 H27C 109.5 . . ?
C13 C14 H14A 109.5 . . ?
C13 C14 H14B 109.5 . . ?
H14A C14 H14B 109.5 . . ?
C13 C14 H14C 109.5 . . ?
H14A C14 H14C 109.5 . . ?
H14B C14 H14C 109.5 . . ?
C7 C8 C9 120.8(5) . . ?
C7 C8 H8 119.6 . . ?
C9 C8 H8 119.6 . . ?
C7 C6 C5 122.4(4) . . ?
C7 C6 H6 118.8 . . ?
C5 C6 H6 118.8 . . ?
C10 C12 H12A 109.5 . . ?
C10 C12 H12B 109.5 . . ?
H12A C12 H12B 109.5 . . ?
C10 C12 H12C 109.5 . . ?
H12A C12 H12C 109.5 . . ?
H12B C12 H12C 109.5 . . ?
C6 C7 C8 121.0(4) . . ?
C6 C7 H7 119.5 . . ?
C8 C7 H7 119.5 . . ?
C102 C101 C100 116.3(10) . . ?
C102 C101 H101 121.9 . . ?
C100 C101 H101 121.9 . . ?
C101 C102 C103 128.7(10) . . ?
C101 C102 H102 115.7 . . ?
C103 C102 H102 115.7 . . ?
C102 C103 C104 112.9(11) . . ?
C102 C103 H103 123.6 . . ?
C104 C103 H103 123.6 . . ?
C101 C100 C105 117.1(13) . . ?
C101 C100 H100 121.4 . . ?
C105 C100 H100 121.4 . . ?
C103 C104 C105 120.6(14) . . ?
C103 C104 H104 119.7 . . ?
C105 C104 H104 119.7 . . ?
C100 C105 C104 124.0(15) . . ?
C100 C105 H105 118.0 . . ?
C104 C105 H105 118.0 . . ?

loop_
_geom_bond_atom_site_label_1
_geom_bond_atom_site_label_2
_geom_bond_distance
_geom_bond_site_symmetry_2
_geom_bond_publ_flag
Bi1 C1 2.313(3) . ?
Bi1 Bi1 2.8214(2) 3_665 ?
F1 C29 1.353(4) . ?
F15 C45 1.347(4) . ?
F6 C35 1.335(4) . ?
F11 C41 1.349(4) . ?
F14 C44 1.354(4) . ?
F2 C30 1.339(4) . ?
F5 C33 1.344(4) . ?
F10 C39 1.352(4) . ?
F13 C43 1.341(4) . ?
F4 C32 1.344(4) . ?
F7 C36 1.348(5) . ?
F3 C31 1.340(4) . ?
F12 C42 1.341(4) . ?
N2 C1 1.346(4) . ?
N2 C3 1.382(4) . ?
N2 C16 1.453(4) . ?
N1 C1 1.355(4) . ?
N1 C2 1.408(4) . ?
N1 C4 1.455(4) . ?
F9 C38 1.333(5) . ?
F8 C37 1.341(5) . ?
C2 C3 1.372(4) . ?
C2 B1 1.656(5) . ?
C3 H3 0.9500 . ?
C21 C20 1.403(4) . ?
C21 C16 1.407(4) . ?
C21 C25 1.517(4) . ?
C18 C19 1.387(5) . ?
C18 C17 1.402(4) . ?
C18 H18 0.9500 . ?
C20 C19 1.382(5) . ?
C20 H20 0.9500 . ?
C19 H19 0.9500 . ?
C28 C29 1.380(5) . ?
C28 C33 1.398(4) . ?
C28 B1 1.668(5) . ?
C41 C42 1.385(5) . ?
C41 C40 1.392(5) . ?
C25 C26 1.527(5) . ?
C25 C27 1.531(5) . ?
C25 H25 1.0000 . ?
C9 C8 1.401(5) . ?
C9 C4 1.401(5) . ?
C9 C13 1.506(6) . ?
C45 C44 1.384(5) . ?
C45 C40 1.393(4) . ?
C40 B1 1.664(5) . ?
C42 C43 1.382(6) . ?
C16 C17 1.403(4) . ?
C44 C43 1.366(6) . ?
C17 C22 1.517(4) . ?
C4 C5 1.407(5) . ?
C29 C30 1.387(5) . ?
C22 C24 1.524(6) . ?
C22 C23 1.527(5) . ?
C22 H22 1.0000 . ?
C34 C39 1.376(5) . ?
C34 C35 1.410(5) . ?
C34 B1 1.666(5) . ?
C5 C6 1.412(6) . ?
C5 C10 1.511(7) . ?
C33 C32 1.392(5) . ?
C30 C31 1.366(6) . ?
C39 C38 1.385(5) . ?
C35 C36 1.373(5) . ?
C36 C37 1.363(7) . ?
C13 C15 1.529(5) . ?
C13 C14 1.545(6) . ?
C13 H13 1.0000 . ?
C37 C38 1.366(7) . ?
C23 H23A 0.9800 . ?
C23 H23B 0.9800 . ?
C23 H23C 0.9800 . ?
C10 C12 1.524(6) . ?
C10 C11 1.525(7) . ?
C10 H10 1.0000 . ?
C15 H15A 0.9800 . ?
C15 H15B 0.9800 . ?
C15 H15C 0.9800 . ?
C24 H24A 0.9800 . ?
C24 H24B 0.9800 . ?
C24 H24C 0.9800 . ?
C32 C31 1.366(6) . ?
C26 H26A 0.9800 . ?
C26 H26B 0.9800 . ?
C26 H26C 0.9800 . ?
C11 H11A 0.9800 . ?
C11 H11B 0.9800 . ?
C11 H11C 0.9800 . ?
C27 H27A 0.9800 . ?
C27 H27B 0.9800 . ?
C27 H27C 0.9800 . ?
C14 H14A 0.9800 . ?
C14 H14B 0.9800 . ?
C14 H14C 0.9800 . ?
C8 C7 1.377(8) . ?
C8 H8 0.9500 . ?
C6 C7 1.339(9) . ?
C6 H6 0.9500 . ?
C12 H12A 0.9800 . ?
C12 H12B 0.9800 . ?
C12 H12C 0.9800 . ?
C7 H7 0.9500 . ?
C101 C102 1.3891(10) . ?
C101 C100 1.3897(10) . ?
C101 H101 0.9500 . ?
C102 C103 1.3894(10) . ?
C102 H102 0.9500 . ?
C103 C104 1.3899(10) . ?
C103 H103 0.9500 . ?
C100 C105 1.3898(10) . ?
C100 H100 0.9500 . ?
C104 C105 1.3899(10) . ?
C104 H104 0.9500 . ?
C105 H105 0.9500 . ?

loop_
_geom_torsion_atom_site_label_1
_geom_torsion_atom_site_label_2
_geom_torsion_atom_site_label_3
_geom_torsion_atom_site_label_4
_geom_torsion
_geom_torsion_site_symmetry_1
_geom_torsion_site_symmetry_2
_geom_torsion_site_symmetry_3
_geom_torsion_site_symmetry_4
_geom_torsion_publ_flag
C1 N1 C2 C3 0.4(3) . . . . ?
C4 N1 C2 C3 -179.0(3) . . . . ?
C1 N1 C2 B1 -178.6(3) . . . . ?
C4 N1 C2 B1 1.9(5) . . . . ?
N1 C2 C3 N2 0.0(3) . . . . ?
B1 C2 C3 N2 179.1(3) . . . . ?
C1 N2 C3 C2 -0.4(4) . . . . ?
C16 N2 C3 C2 -176.2(3) . . . . ?
C16 C21 C20 C19 0.2(5) . . . . ?
C25 C21 C20 C19 177.5(3) . . . . ?
C21 C20 C19 C18 -1.6(5) . . . . ?
C17 C18 C19 C20 0.6(5) . . . . ?
C3 N2 C1 N1 0.7(3) . . . . ?
C16 N2 C1 N1 176.4(3) . . . . ?
C3 N2 C1 Bi1 -174.5(2) . . . . ?
C16 N2 C1 Bi1 1.3(5) . . . . ?
C2 N1 C1 N2 -0.7(3) . . . . ?
C4 N1 C1 N2 178.9(3) . . . . ?
C2 N1 C1 Bi1 175.52(19) . . . . ?
C4 N1 C1 Bi1 -4.9(4) . . . . ?
C20 C21 C25 C26 52.1(4) . . . . ?
C16 C21 C25 C26 -130.8(4) . . . . ?
C20 C21 C25 C27 -72.0(4) . . . . ?
C16 C21 C25 C27 105.0(4) . . . . ?
F11 C41 C40 C45 -176.7(3) . . . . ?
C42 C41 C40 C45 -0.2(5) . . . . ?
F11 C41 C40 B1 4.3(5) . . . . ?
C42 C41 C40 B1 -179.1(3) . . . . ?
F15 C45 C40 C41 178.4(3) . . . . ?
C44 C45 C40 C41 -0.9(5) . . . . ?
F15 C45 C40 B1 -2.7(5) . . . . ?
C44 C45 C40 B1 177.9(3) . . . . ?
F11 C41 C42 F12 -1.8(5) . . . . ?
C40 C41 C42 F12 -178.4(3) . . . . ?
F11 C41 C42 C43 177.8(3) . . . . ?
C40 C41 C42 C43 1.1(6) . . . . ?
C20 C21 C16 C17 2.2(5) . . . . ?
C25 C21 C16 C17 -175.0(3) . . . . ?
C20 C21 C16 N2 -178.7(3) . . . . ?
C25 C21 C16 N2 4.1(5) . . . . ?
C1 N2 C16 C17 -88.6(4) . . . . ?
C3 N2 C16 C17 86.5(4) . . . . ?
C1 N2 C16 C21 92.3(4) . . . . ?
C3 N2 C16 C21 -92.6(4) . . . . ?
F15 C45 C44 F14 0.7(5) . . . . ?
C40 C45 C44 F14 -179.9(3) . . . . ?
F15 C45 C44 C43 -178.3(3) . . . . ?
C40 C45 C44 C43 1.1(5) . . . . ?
C19 C18 C17 C16 1.7(5) . . . . ?
C19 C18 C17 C22 -174.3(3) . . . . ?
C21 C16 C17 C18 -3.1(5) . . . . ?
N2 C16 C17 C18 177.8(3) . . . . ?
C21 C16 C17 C22 172.8(3) . . . . ?
N2 C16 C17 C22 -6.3(5) . . . . ?
C8 C9 C4 C5 2.4(5) . . . . ?
C13 C9 C4 C5 -177.7(3) . . . . ?
C8 C9 C4 N1 174.8(3) . . . . ?
C13 C9 C4 N1 -5.3(5) . . . . ?
C1 N1 C4 C9 -80.1(4) . . . . ?
C2 N1 C4 C9 99.4(4) . . . . ?
C1 N1 C4 C5 92.7(4) . . . . ?
C2 N1 C4 C5 -87.9(4) . . . . ?
C33 C28 C29 F1 175.3(3) . . . . ?
B1 C28 C29 F1 5.4(5) . . . . ?
C33 C28 C29 C30 -1.9(5) . . . . ?
B1 C28 C29 C30 -171.8(3) . . . . ?
F14 C44 C43 F13 -1.5(5) . . . . ?
C45 C44 C43 F13 177.6(3) . . . . ?
F14 C44 C43 C42 -179.1(3) . . . . ?
C45 C44 C43 C42 0.0(5) . . . . ?
F12 C42 C43 F13 1.0(6) . . . . ?
C41 C42 C43 F13 -178.6(3) . . . . ?
F12 C42 C43 C44 178.6(4) . . . . ?
C41 C42 C43 C44 -1.0(6) . . . . ?
C18 C17 C22 C24 72.3(4) . . . . ?
C16 C17 C22 C24 -103.5(4) . . . . ?
C18 C17 C22 C23 -52.4(5) . . . . ?
C16 C17 C22 C23 131.9(4) . . . . ?
C9 C4 C5 C6 -2.2(5) . . . . ?
N1 C4 C5 C6 -174.6(3) . . . . ?
C9 C4 C5 C10 178.2(4) . . . . ?
N1 C4 C5 C10 5.9(5) . . . . ?
C29 C28 C33 F5 -178.7(3) . . . . ?
B1 C28 C33 F5 -9.5(6) . . . . ?
C29 C28 C33 C32 -0.1(5) . . . . ?
B1 C28 C33 C32 169.1(3) . . . . ?
F1 C29 C30 F2 3.9(5) . . . . ?
C28 C29 C30 F2 -178.9(4) . . . . ?
F1 C29 C30 C31 -175.0(3) . . . . ?
C28 C29 C30 C31 2.2(6) . . . . ?
C35 C34 C39 F10 -179.3(3) . . . . ?
B1 C34 C39 F10 6.0(6) . . . . ?
C35 C34 C39 C38 0.3(6) . . . . ?
B1 C34 C39 C38 -174.4(4) . . . . ?
C39 C34 C35 F6 179.0(3) . . . . ?
B1 C34 C35 F6 -5.8(5) . . . . ?
C39 C34 C35 C36 -0.4(5) . . . . ?
B1 C34 C35 C36 174.8(3) . . . . ?
F6 C35 C36 F7 1.7(5) . . . . ?
C34 C35 C36 F7 -178.9(3) . . . . ?
F6 C35 C36 C37 -179.3(4) . . . . ?
C34 C35 C36 C37 0.1(6) . . . . ?
C8 C9 C13 C15 59.8(5) . . . . ?
C4 C9 C13 C15 -120.1(4) . . . . ?
C8 C9 C13 C14 -62.8(5) . . . . ?
C4 C9 C13 C14 117.3(4) . . . . ?
F7 C36 C37 F8 -0.5(6) . . . . ?
C35 C36 C37 F8 -179.5(4) . . . . ?
F7 C36 C37 C38 179.3(4) . . . . ?
C35 C36 C37 C38 0.3(6) . . . . ?
C4 C5 C10 C12 141.5(4) . . . . ?
C6 C5 C10 C12 -38.1(6) . . . . ?
C4 C5 C10 C11 -95.7(5) . . . . ?
C6 C5 C10 C11 84.8(5) . . . . ?
F5 C33 C32 F4 0.7(5) . . . . ?
C28 C33 C32 F4 -178.0(3) . . . . ?
F5 C33 C32 C31 -179.7(4) . . . . ?
C28 C33 C32 C31 1.6(6) . . . . ?
F2 C30 C31 F3 1.1(6) . . . . ?
C29 C30 C31 F3 179.9(4) . . . . ?
F2 C30 C31 C32 -179.4(4) . . . . ?
C29 C30 C31 C32 -0.5(6) . . . . ?
F4 C32 C31 F3 -2.1(6) . . . . ?
C33 C32 C31 F3 178.3(4) . . . . ?
F4 C32 C31 C30 178.3(4) . . . . ?
C33 C32 C31 C30 -1.3(6) . . . . ?
F8 C37 C38 F9 0.7(7) . . . . ?
C36 C37 C38 F9 -179.0(4) . . . . ?
F8 C37 C38 C39 179.5(4) . . . . ?
C36 C37 C38 C39 -0.3(7) . . . . ?
F10 C39 C38 F9 -1.6(6) . . . . ?
C34 C39 C38 F9 178.7(4) . . . . ?
F10 C39 C38 C37 179.7(4) . . . . ?
C34 C39 C38 C37 0.0(7) . . . . ?
C3 C2 B1 C40 86.6(4) . . . . ?
N1 C2 B1 C40 -94.5(4) . . . . ?
C3 C2 B1 C34 -31.5(4) . . . . ?
N1 C2 B1 C34 147.3(3) . . . . ?
C3 C2 B1 C28 -153.3(3) . . . . ?
N1 C2 B1 C28 25.6(5) . . . . ?
C41 C40 B1 C2 172.8(3) . . . . ?
C45 C40 B1 C2 -6.0(4) . . . . ?
C41 C40 B1 C34 -74.7(4) . . . . ?
C45 C40 B1 C34 106.5(4) . . . . ?
C41 C40 B1 C28 46.8(4) . . . . ?
C45 C40 B1 C28 -132.0(3) . . . . ?
C39 C34 B1 C2 121.3(4) . . . . ?
C35 C34 B1 C2 -53.1(3) . . . . ?
C39 C34 B1 C40 2.3(4) . . . . ?
C35 C34 B1 C40 -172.0(3) . . . . ?
C39 C34 B1 C28 -114.8(4) . . . . ?
C35 C34 B1 C28 70.8(4) . . . . ?
C29 C28 B1 C2 -76.9(4) . . . . ?
C33 C28 B1 C2 114.7(4) . . . . ?
C29 C28 B1 C40 46.8(4) . . . . ?
C33 C28 B1 C40 -121.5(3) . . . . ?
C29 C28 B1 C34 167.3(3) . . . . ?
C33 C28 B1 C34 -1.1(5) . . . . ?
C4 C9 C8 C7 -0.8(6) . . . . ?
C13 C9 C8 C7 179.3(4) . . . . ?
C4 C5 C6 C7 0.4(7) . . . . ?
C10 C5 C6 C7 179.9(5) . . . . ?
C5 C6 C7 C8 1.2(8) . . . . ?
C9 C8 C7 C6 -1.0(8) . . . . ?
C100 C101 C102 C103 -1.1(15) . . . . ?
C101 C102 C103 C104 4.5(15) . . . . ?
C102 C101 C100 C105 -4.5(18) . . . . ?
C102 C103 C104 C105 -2(2) . . . . ?
C101 C100 C105 C104 7(2) . . . . ?
C103 C104 C105 C100 -3(3) . . . . ?
